data_4069689
loop_
_publ_author_name
'Gandolfi, Claudio'
'Heckenroth, Marion'
'Neels, Antonia'
'Laurenczy, G\'abor'
'Albrecht, Martin'

_publ_section_title
;
 Chelating NHC Ruthenium(II) Complexes as Robust Homogeneous Hydrogenation
 Catalysts
;
_journal_issue 17
_journal_name_full Organometallics
_journal_page_first 5112
_journal_paper_doi 10.1021/om900356w
_journal_volume 28
_journal_year 2009
_chemical_formula_sum 'C23 H34 Cl F6 N4 P Ru'
_chemical_formula_weight 648.03
_chemical_name_systematic
; 
 ? 
;
_space_group_IT_number 86
_symmetry_cell_setting tetragonal
_symmetry_space_group_name_Hall '-P 4bc'
_symmetry_space_group_name_H-M 'P 42/n :2'
_atom_sites_solution_hydrogens geom
_atom_sites_solution_primary direct
_atom_sites_solution_secondary difmap
_audit_creation_method SHELXL-97
_cell_angle_alpha 90.00
_cell_angle_beta 90.00
_cell_angle_gamma 90.00
_cell_formula_units_Z 8
_cell_length_a 23.6976(18)
_cell_length_b 23.6976(18)
_cell_length_c 9.7412(10)
_cell_measurement_reflns_used 12886
_cell_measurement_temperature 173(2)
_cell_measurement_theta_max 25.63
_cell_measurement_theta_min 2.26
_cell_volume 5470.4(8)
_computing_cell_refinement 'STOE X-AREA'
_computing_data_collection 'STOE X-AREA'
_computing_data_reduction 'STOE X-RED'
_computing_structure_refinement 'SHELXL-97 (Sheldrick, 1997)'
_computing_structure_solution 'SHELXS-97 (Sheldrick, 1990)'
_diffrn_ambient_temperature 173(2)
_diffrn_detector_area_resol_mean 6.67
_diffrn_measured_fraction_theta_full 0.980
_diffrn_measured_fraction_theta_max 0.980
_diffrn_measurement_device_type 'STOE IPDS 2'
_diffrn_measurement_method 'rotation method'
_diffrn_radiation_monochromator graphite
_diffrn_radiation_source 'fine-focus sealed tube'
_diffrn_radiation_type MoK\a
_diffrn_radiation_wavelength 0.71073
_diffrn_reflns_av_R_equivalents 0.0401
_diffrn_reflns_av_sigmaI/netI 0.0426
_diffrn_reflns_limit_h_max 28
_diffrn_reflns_limit_h_min -22
_diffrn_reflns_limit_k_max 28
_diffrn_reflns_limit_k_min -22
_diffrn_reflns_limit_l_max 11
_diffrn_reflns_limit_l_min -11
_diffrn_reflns_number 18300
_diffrn_reflns_theta_full 25.20
_diffrn_reflns_theta_max 25.20
_diffrn_reflns_theta_min 2.26
_exptl_absorpt_coefficient_mu 0.790
_exptl_absorpt_correction_T_max 0.817
_exptl_absorpt_correction_T_min 0.741
_exptl_absorpt_correction_type multi-scan
_exptl_absorpt_process_details 'MULABS, (PLATON03, Speck, 2003)'
_exptl_crystal_colour yellow
_exptl_crystal_density_diffrn 1.574
_exptl_crystal_density_method 'not measured'
_exptl_crystal_description block
_exptl_crystal_F_000 2640
_exptl_crystal_size_max 0.45
_exptl_crystal_size_mid 0.40
_exptl_crystal_size_min 0.35
_refine_diff_density_max 0.465
_refine_diff_density_min -0.746
_refine_diff_density_rms 0.077
_refine_ls_extinction_method none
_refine_ls_goodness_of_fit_ref 0.903
_refine_ls_hydrogen_treatment constr
_refine_ls_matrix_type full
_refine_ls_number_parameters 332
_refine_ls_number_reflns 4843
_refine_ls_number_restraints 0
_refine_ls_restrained_S_all 0.903
_refine_ls_R_factor_all 0.0532
_refine_ls_R_factor_gt 0.0363
_refine_ls_shift/su_max 0.001
_refine_ls_shift/su_mean 0.000
_refine_ls_structure_factor_coef Fsqd
_refine_ls_weighting_details 'calc w=1/[\s^2^(Fo^2^)+(0.0592P)^2^+0.0000P] where P=(Fo^2^+2Fc^2^)/3'
_refine_ls_weighting_scheme calc
_refine_ls_wR_factor_gt 0.0847
_refine_ls_wR_factor_ref 0.0885
_reflns_number_gt 3464
_reflns_number_total 4843
_reflns_threshold_expression >2sigma(I)
_cod_data_source_file om900356w_si_002.cif
_cod_data_source_block 12
_cod_original_sg_symbol_H-M 'P 42/n'
_cod_database_code 4069689

loop_
_symmetry_equiv_pos_as_xyz
'x, y, z'
'-x+1/2, -y+1/2, z'
'-y, x+1/2, z+1/2'
'y+1/2, -x, z+1/2'
'-x, -y, -z'
'x-1/2, y-1/2, -z'
'y, -x-1/2, -z-1/2'
'-y-1/2, x, -z-1/2'

loop_
_atom_site_label
_atom_site_type_symbol
_atom_site_fract_x
_atom_site_fract_y
_atom_site_fract_z
_atom_site_U_iso_or_equiv
_atom_site_adp_type
_atom_site_occupancy
_atom_site_symmetry_multiplicity
_atom_site_calc_flag
_atom_site_refinement_flags
C1 C 0.80300(14) -0.00290(14) 0.2762(3) 0.0315(7) Uani 1 1 d .
C2 C 0.86863(17) -0.01434(19) 0.4410(4) 0.0500(10) Uani 1 1 d .
H2A H 0.8852 -0.0213 0.5283 0.060 Uiso 1 1 calc R
C3 C 0.89599(16) -0.00290(18) 0.3249(4) 0.0474(9) Uani 1 1 d .
H3A H 0.9357 -0.0002 0.3132 0.057 Uiso 1 1 calc R
C4 C 0.86584(15) 0.01467(16) 0.0810(3) 0.0395(8) Uani 1 1 d .
H4B H 0.9061 0.0239 0.0668 0.047 Uiso 1 1 calc R
H4A H 0.8570 -0.0196 0.0271 0.047 Uiso 1 1 calc R
C5 C 0.84978(19) 0.10719(18) -0.0367(4) 0.0527(10) Uani 1 1 d .
H5A H 0.8876 0.1156 -0.0614 0.063 Uiso 1 1 calc R
C6 C 0.80468(19) 0.13778(19) -0.0647(4) 0.0563(11) Uani 1 1 d .
H6A H 0.8042 0.1722 -0.1146 0.068 Uiso 1 1 calc R
C7 C 0.77477(15) 0.06259(15) 0.0545(3) 0.0340(8) Uani 1 1 d .
C8 C 0.76718(16) -0.02285(16) 0.5150(3) 0.0424(9) Uani 1 1 d .
H8A H 0.7297 -0.0172 0.4698 0.051 Uiso 1 1 calc R
C9 C 0.7730(2) 0.0204(2) 0.6282(4) 0.0593(12) Uani 1 1 d .
H9A H 0.8082 0.0137 0.6786 0.089 Uiso 1 1 calc R
H9B H 0.7409 0.0173 0.6911 0.089 Uiso 1 1 calc R
H9C H 0.7738 0.0584 0.5881 0.089 Uiso 1 1 calc R
C10 C 0.7695(2) -0.08289(19) 0.5690(4) 0.0597(12) Uani 1 1 d .
H10C H 0.7656 -0.1094 0.4924 0.090 Uiso 1 1 calc R
H10B H 0.7386 -0.0888 0.6345 0.090 Uiso 1 1 calc R
H10A H 0.8057 -0.0892 0.6151 0.090 Uiso 1 1 calc R
C11 C 0.70026(18) 0.13253(17) -0.0139(4) 0.0476(9) Uani 1 1 d .
H11A H 0.6759 0.1073 0.0433 0.057 Uiso 1 1 calc R
C12 C 0.6972(2) 0.19163(18) 0.0464(5) 0.0714(14) Uani 1 1 d .
H12A H 0.6576 0.2028 0.0565 0.107 Uiso 1 1 calc R
H12B H 0.7165 0.2182 -0.0149 0.107 Uiso 1 1 calc R
H12C H 0.7156 0.1920 0.1366 0.107 Uiso 1 1 calc R
C13 C 0.6775(2) 0.1313(3) -0.1611(4) 0.0777(15) Uani 1 1 d .
H13A H 0.6988 0.1581 -0.2178 0.117 Uiso 1 1 calc R
H13B H 0.6375 0.1419 -0.1608 0.117 Uiso 1 1 calc R
H13C H 0.6816 0.0932 -0.1989 0.117 Uiso 1 1 calc R
C14 C 0.72599(15) -0.07843(14) 0.0690(3) 0.0318(7) Uani 1 1 d .
C15 C 0.70148(15) -0.03740(14) -0.0169(3) 0.0353(8) Uani 1 1 d .
H15A H 0.7167 -0.0320 -0.1062 0.042 Uiso 1 1 calc R
C16 C 0.65535(16) -0.00401(16) 0.0244(4) 0.0436(9) Uani 1 1 d .
H16A H 0.6385 0.0214 -0.0390 0.052 Uiso 1 1 calc R
C17 C 0.63434(14) -0.00792(17) 0.1566(4) 0.0458(9) Uani 1 1 d .
C18 C 0.65901(16) -0.04809(17) 0.2478(4) 0.0444(9) Uani 1 1 d .
H18A H 0.6451 -0.0516 0.3388 0.053 Uiso 1 1 calc R
C19 C 0.70363(16) -0.08232(14) 0.2035(3) 0.0368(8) Uani 1 1 d .
H19A H 0.7194 -0.1089 0.2655 0.044 Uiso 1 1 calc R
C20 C 0.77003(16) -0.11751(15) 0.0126(4) 0.0413(8) Uani 1 1 d .
H20A H 0.7936 -0.0954 -0.0533 0.050 Uiso 1 1 calc R
C21 C 0.7408(2) -0.16452(18) -0.0688(5) 0.0597(12) Uani 1 1 d .
H21A H 0.7160 -0.1477 -0.1382 0.090 Uiso 1 1 calc R
H21B H 0.7184 -0.1879 -0.0062 0.090 Uiso 1 1 calc R
H21C H 0.7693 -0.1880 -0.1141 0.090 Uiso 1 1 calc R
C22 C 0.80940(19) -0.14274(19) 0.1190(4) 0.0589(11) Uani 1 1 d .
H22C H 0.8387 -0.1649 0.0728 0.088 Uiso 1 1 calc R
H22B H 0.7879 -0.1673 0.1808 0.088 Uiso 1 1 calc R
H22A H 0.8270 -0.1124 0.1722 0.088 Uiso 1 1 calc R
C23 C 0.58724(18) 0.0298(2) 0.2043(6) 0.0713(14) Uani 1 1 d .
H23C H 0.5774 0.0205 0.2993 0.107 Uiso 1 1 calc R
H23B H 0.5542 0.0244 0.1453 0.107 Uiso 1 1 calc R
H23A H 0.5995 0.0693 0.1993 0.107 Uiso 1 1 calc R
N1 N 0.81161(12) -0.01425(13) 0.4107(3) 0.0376(7) Uani 1 1 d .
N2 N 0.85546(12) 0.00424(12) 0.2252(3) 0.0344(6) Uani 1 1 d .
N3 N 0.83127(12) 0.06072(13) 0.0353(3) 0.0373(7) Uani 1 1 d .
N4 N 0.75793(13) 0.11071(13) -0.0081(3) 0.0406(7) Uani 1 1 d .
Ru1 Ru 0.729555(11) 0.006343(11) 0.16810(2) 0.02651(10) Uani 1 1 d .
Cl1 Cl 0.71464(4) 0.08482(4) 0.31808(8) 0.0371(2) Uani 1 1 d .
P3 P 0.44709(4) 0.41892(4) 0.18819(8) 0.0380(2) Uani 1 1 d .
F1 F 0.48535(14) 0.46183(15) 0.1099(3) 0.0951(10) Uani 1 1 d .
F2 F 0.49238(15) 0.37102(14) 0.1832(3) 0.0973(11) Uani 1 1 d .
F3 F 0.40770(13) 0.37814(14) 0.2731(3) 0.0891(10) Uani 1 1 d .
F4 F 0.40011(12) 0.46638(12) 0.1983(2) 0.0702(8) Uani 1 1 d .
F5 F 0.47222(12) 0.44088(11) 0.3298(2) 0.0670(7) Uani 1 1 d .
F6 F 0.42072(14) 0.39889(12) 0.0482(2) 0.0824(9) Uani 1 1 d .

loop_
_atom_site_aniso_label
_atom_site_aniso_U_11
_atom_site_aniso_U_22
_atom_site_aniso_U_33
_atom_site_aniso_U_23
_atom_site_aniso_U_13
_atom_site_aniso_U_12
C1 0.0321(19) 0.0281(18) 0.0344(15) -0.0048(13) 0.0032(14) -0.0018(15)
C2 0.037(2) 0.063(3) 0.051(2) 0.0009(19) -0.0113(17) 0.002(2)
C3 0.0283(19) 0.055(3) 0.059(2) -0.0018(19) -0.0078(18) 0.0026(18)
C4 0.031(2) 0.043(2) 0.0452(19) -0.0030(16) 0.0132(15) -0.0011(18)
C5 0.051(3) 0.049(2) 0.058(2) 0.0122(19) 0.026(2) -0.008(2)
C6 0.058(3) 0.050(3) 0.062(2) 0.018(2) 0.023(2) -0.009(2)
C7 0.035(2) 0.034(2) 0.0328(16) -0.0028(14) 0.0051(14) 0.0012(16)
C8 0.041(2) 0.052(2) 0.0350(17) 0.0095(16) 0.0012(15) -0.0005(18)
C9 0.070(3) 0.067(3) 0.0401(19) -0.0015(19) 0.0058(19) 0.003(3)
C10 0.066(3) 0.060(3) 0.054(2) 0.019(2) -0.009(2) -0.004(2)
C11 0.049(2) 0.039(2) 0.055(2) 0.0128(17) 0.0055(18) 0.0045(19)
C12 0.063(3) 0.038(2) 0.113(4) 0.010(2) 0.016(3) 0.006(2)
C13 0.075(4) 0.094(4) 0.064(3) 0.028(3) -0.006(2) 0.015(3)
C14 0.0348(19) 0.0256(18) 0.0349(16) -0.0030(13) -0.0044(14) -0.0042(15)
C15 0.044(2) 0.0297(18) 0.0317(16) -0.0027(13) -0.0072(14) -0.0045(16)
C16 0.039(2) 0.036(2) 0.055(2) -0.0059(16) -0.0227(18) 0.0045(18)
C17 0.0197(18) 0.043(2) 0.075(3) -0.016(2) -0.0012(17) -0.0064(16)
C18 0.038(2) 0.045(2) 0.050(2) -0.0041(17) 0.0151(17) -0.0224(19)
C19 0.045(2) 0.0257(18) 0.0398(18) 0.0043(14) -0.0004(15) -0.0086(16)
C20 0.042(2) 0.0310(19) 0.051(2) -0.0079(16) 0.0002(16) 0.0037(17)
C21 0.063(3) 0.039(2) 0.076(3) -0.019(2) -0.005(2) 0.008(2)
C22 0.053(3) 0.047(3) 0.077(3) -0.003(2) -0.010(2) 0.016(2)
C23 0.031(2) 0.063(3) 0.119(4) -0.030(3) 0.007(2) 0.005(2)
N1 0.0307(17) 0.0466(19) 0.0354(14) 0.0009(12) -0.0042(12) 0.0015(15)
N2 0.0253(15) 0.0388(17) 0.0390(14) -0.0045(12) 0.0027(12) 0.0011(13)
N3 0.0362(17) 0.0369(17) 0.0387(14) 0.0028(12) 0.0125(12) -0.0037(14)
N4 0.0433(18) 0.0348(17) 0.0437(15) 0.0093(13) 0.0100(14) 0.0003(15)
Ru1 0.02470(15) 0.02717(16) 0.02767(14) -0.00018(10) 0.00215(10) -0.00123(12)
Cl1 0.0353(5) 0.0366(5) 0.0394(4) -0.0100(3) 0.0043(3) 0.0031(4)
P3 0.0429(6) 0.0363(5) 0.0348(4) 0.0037(4) -0.0032(4) 0.0038(4)
F1 0.086(2) 0.114(3) 0.0851(19) 0.0431(18) 0.0155(16) -0.025(2)
F2 0.108(3) 0.100(2) 0.0834(19) -0.0073(16) -0.0081(17) 0.070(2)
F3 0.091(2) 0.088(2) 0.0887(19) 0.0355(16) -0.0068(16) -0.0380(19)
F4 0.0803(19) 0.0828(19) 0.0475(12) -0.0061(12) -0.0077(11) 0.0420(16)
F5 0.089(2) 0.0567(16) 0.0548(13) 0.0019(11) -0.0326(13) -0.0010(14)
F6 0.118(2) 0.0755(19) 0.0535(14) -0.0276(13) -0.0342(15) 0.0309(18)

loop_
_atom_type_symbol
_atom_type_description
_atom_type_scat_dispersion_real
_atom_type_scat_dispersion_imag
_atom_type_scat_source
C C 0.0033 0.0016 'International Tables Vol C Tables 4.2.6.8 and 6.1.1.4'
H H 0.0000 0.0000 'International Tables Vol C Tables 4.2.6.8 and 6.1.1.4'
N N 0.0061 0.0033 'International Tables Vol C Tables 4.2.6.8 and 6.1.1.4'
Ru Ru -1.2594 0.8363 'International Tables Vol C Tables 4.2.6.8 and 6.1.1.4'
Cl Cl 0.1484 0.1585 'International Tables Vol C Tables 4.2.6.8 and 6.1.1.4'
P P 0.1023 0.0942 'International Tables Vol C Tables 4.2.6.8 and 6.1.1.4'
F F 0.0171 0.0103 'International Tables Vol C Tables 4.2.6.8 and 6.1.1.4'

loop_
_geom_angle_atom_site_label_1
_geom_angle_atom_site_label_2
_geom_angle_atom_site_label_3
_geom_angle
N2 C1 N1 104.0(3)
N2 C1 Ru1 125.5(2)
N1 C1 Ru1 130.4(2)
C3 C2 N1 107.1(3)
C3 C2 H2A 126.5
N1 C2 H2A 126.5
C2 C3 N2 106.5(3)
C2 C3 H3A 126.7
N2 C3 H3A 126.7
N3 C4 N2 109.5(3)
N3 C4 H4B 109.8
N2 C4 H4B 109.8
N3 C4 H4A 109.8
N2 C4 H4A 109.8
H4B C4 H4A 108.2
C6 C5 N3 106.7(3)
C6 C5 H5A 126.7
N3 C5 H5A 126.7
C5 C6 N4 108.0(4)
C5 C6 H6A 126.0
N4 C6 H6A 126.0
N3 C7 N4 104.9(3)
N3 C7 Ru1 125.0(3)
N4 C7 Ru1 129.9(3)
N1 C8 C9 110.0(3)
N1 C8 C10 110.0(3)
C9 C8 C10 112.4(3)
N1 C8 H8A 108.1
C9 C8 H8A 108.1
C10 C8 H8A 108.1
C8 C9 H9A 109.5
C8 C9 H9B 109.5
H9A C9 H9B 109.5
C8 C9 H9C 109.5
H9A C9 H9C 109.5
H9B C9 H9C 109.5
C8 C10 H10C 109.5
C8 C10 H10B 109.5
H10C C10 H10B 109.5
C8 C10 H10A 109.5
H10C C10 H10A 109.5
H10B C10 H10A 109.5
N4 C11 C12 110.8(4)
N4 C11 C13 111.0(3)
C12 C11 C13 111.2(4)
N4 C11 H11A 107.9
C12 C11 H11A 107.9
C13 C11 H11A 107.9
C11 C12 H12A 109.5
C11 C12 H12B 109.5
H12A C12 H12B 109.5
C11 C12 H12C 109.5
H12A C12 H12C 109.5
H12B C12 H12C 109.5
C11 C13 H13A 109.5
C11 C13 H13B 109.5
H13A C13 H13B 109.5
C11 C13 H13C 109.5
H13A C13 H13C 109.5
H13B C13 H13C 109.5
C15 C14 C19 116.1(3)
C15 C14 C20 119.7(3)
C19 C14 C20 124.0(3)
C15 C14 Ru1 69.57(19)
C19 C14 Ru1 70.88(18)
C20 C14 Ru1 133.5(2)
C14 C15 C16 122.6(3)
C14 C15 Ru1 73.24(18)
C16 C15 Ru1 74.57(19)
C14 C15 H15A 118.7
C16 C15 H15A 118.7
Ru1 C15 H15A 125.2
C17 C16 C15 120.5(3)
C17 C16 Ru1 73.19(19)
C15 C16 Ru1 68.53(19)
C17 C16 H16A 119.8
C15 C16 H16A 119.8
Ru1 C16 H16A 131.3
C16 C17 C18 118.5(3)
C16 C17 C23 120.9(4)
C18 C17 C23 120.6(4)
C16 C17 Ru1 71.4(2)
C18 C17 Ru1 70.35(19)
C23 C17 Ru1 129.0(3)
C19 C18 C17 120.3(3)
C19 C18 Ru1 70.42(19)
C17 C18 Ru1 73.0(2)
C19 C18 H18A 119.9
C17 C18 H18A 119.9
Ru1 C18 H18A 129.1
C18 C19 C14 122.0(3)
C18 C19 Ru1 73.0(2)
C14 C19 Ru1 71.98(19)
C18 C19 H19A 119.0
C14 C19 H19A 119.0
Ru1 C19 H19A 128.3
C14 C20 C22 114.9(3)
C14 C20 C21 108.9(3)
C22 C20 C21 110.2(3)
C14 C20 H20A 107.5
C22 C20 H20A 107.5
C21 C20 H20A 107.5
C20 C21 H21A 109.5
C20 C21 H21B 109.5
H21A C21 H21B 109.5
C20 C21 H21C 109.5
H21A C21 H21C 109.5
H21B C21 H21C 109.5
C20 C22 H22C 109.5
C20 C22 H22B 109.5
H22C C22 H22B 109.5
C20 C22 H22A 109.5
H22C C22 H22A 109.5
H22B C22 H22A 109.5
C17 C23 H23C 109.5
C17 C23 H23B 109.5
H23C C23 H23B 109.5
C17 C23 H23A 109.5
H23C C23 H23A 109.5
H23B C23 H23A 109.5
C1 N1 C2 110.7(3)
C1 N1 C8 125.9(3)
C2 N1 C8 123.3(3)
C1 N2 C3 111.6(3)
C1 N2 C4 122.4(3)
C3 N2 C4 126.0(3)
C7 N3 C5 111.1(3)
C7 N3 C4 123.2(3)
C5 N3 C4 125.7(3)
C7 N4 C6 109.4(3)
C7 N4 C11 126.2(3)
C6 N4 C11 124.4(3)
C7 Ru1 C1 84.39(13)
C7 Ru1 C15 91.29(13)
C1 Ru1 C15 129.30(13)
C7 Ru1 C19 148.29(13)
C1 Ru1 C19 93.11(13)
C15 Ru1 C19 66.03(12)
C7 Ru1 C14 111.97(12)
C1 Ru1 C14 99.13(12)
C15 Ru1 C14 37.20(12)
C19 Ru1 C14 37.14(12)
C7 Ru1 C18 162.46(15)
C1 Ru1 C18 113.15(14)
C15 Ru1 C18 77.65(13)
C19 Ru1 C18 36.55(14)
C14 Ru1 C18 66.71(13)
C7 Ru1 C16 98.27(14)
C1 Ru1 C16 165.62(13)
C15 Ru1 C16 36.90(13)
C19 Ru1 C16 77.16(14)
C14 Ru1 C16 66.73(13)
C18 Ru1 C16 64.75(14)
C7 Ru1 C17 126.15(15)
C1 Ru1 C17 148.16(14)
C15 Ru1 C17 65.69(14)
C19 Ru1 C17 66.01(15)
C14 Ru1 C17 78.94(13)
C18 Ru1 C17 36.68(15)
C16 Ru1 C17 35.45(14)
C7 Ru1 Cl1 84.31(9)
C1 Ru1 Cl1 83.94(9)
C15 Ru1 Cl1 145.96(10)
C19 Ru1 Cl1 126.97(9)
C14 Ru1 Cl1 163.60(9)
C18 Ru1 Cl1 97.20(10)
C16 Ru1 Cl1 110.34(10)
C17 Ru1 Cl1 89.94(10)
F1 P3 F2 93.4(2)
F1 P3 F6 90.23(18)
F2 P3 F6 91.54(15)
F1 P3 F3 176.9(2)
F2 P3 F3 88.7(2)
F6 P3 F3 91.98(18)
F1 P3 F4 88.63(18)
F2 P3 F4 177.79(17)
F6 P3 F4 89.37(14)
F3 P3 F4 89.23(18)
F1 P3 F5 89.60(17)
F2 P3 F5 90.42(15)
F6 P3 F5 178.04(16)
F3 P3 F5 88.12(15)
F4 P3 F5 88.68(14)

loop_
_geom_bond_atom_site_label_1
_geom_bond_atom_site_label_2
_geom_bond_distance
C1 N2 1.349(4)
C1 N1 1.353(4)
C1 Ru1 2.046(3)
C2 C3 1.332(5)
C2 N1 1.383(5)
C2 H2A 0.9500
C3 N2 1.376(5)
C3 H3A 0.9500
C4 N3 1.435(5)
C4 N2 1.447(4)
C4 H4B 0.9900
C4 H4A 0.9900
C5 C6 1.320(6)
C5 N3 1.377(5)
C5 H5A 0.9500
C6 N4 1.394(5)
C6 H6A 0.9500
C7 N3 1.353(4)
C7 N4 1.353(4)
C7 Ru1 2.037(3)
C8 N1 1.477(4)
C8 C9 1.512(5)
C8 C10 1.518(5)
C8 H8A 1.0000
C9 H9A 0.9800
C9 H9B 0.9800
C9 H9C 0.9800
C10 H10C 0.9800
C10 H10B 0.9800
C10 H10A 0.9800
C11 N4 1.462(5)
C11 C12 1.521(6)
C11 C13 1.532(6)
C11 H11A 1.0000
C12 H12A 0.9800
C12 H12B 0.9800
C12 H12C 0.9800
C13 H13A 0.9800
C13 H13B 0.9800
C13 H13C 0.9800
C14 C15 1.408(5)
C14 C19 1.416(4)
C14 C20 1.499(5)
C14 Ru1 2.230(3)
C15 C16 1.408(5)
C15 Ru1 2.183(3)
C15 H15A 0.9500
C16 C17 1.384(5)
C16 Ru1 2.261(3)
C16 H16A 0.9500
C17 C18 1.427(6)
C17 C23 1.504(6)
C17 Ru1 2.284(3)
C18 C19 1.401(5)
C18 Ru1 2.250(3)
C18 H18A 0.9500
C19 Ru1 2.216(3)
C19 H19A 0.9500
C20 C22 1.517(5)
C20 C21 1.533(5)
C20 H20A 1.0000
C21 H21A 0.9800
C21 H21B 0.9800
C21 H21C 0.9800
C22 H22C 0.9800
C22 H22B 0.9800
C22 H22A 0.9800
C23 H23C 0.9800
C23 H23B 0.9800
C23 H23A 0.9800
Ru1 Cl1 2.3912(8)
P3 F1 1.561(3)
P3 F2 1.563(3)
P3 F6 1.573(2)
P3 F3 1.578(3)
P3 F4 1.586(3)
P3 F5 1.590(2)

loop_
_geom_torsion_atom_site_label_1
_geom_torsion_atom_site_label_2
_geom_torsion_atom_site_label_3
_geom_torsion_atom_site_label_4
_geom_torsion
N1 C2 C3 N2 0.2(5)
N3 C5 C6 N4 0.9(5)
C19 C14 C15 C16 -3.4(5)
C20 C14 C15 C16 172.2(3)
Ru1 C14 C15 C16 -58.5(3)
C19 C14 C15 Ru1 55.1(3)
C20 C14 C15 Ru1 -129.3(3)
C14 C15 C16 C17 4.2(5)
Ru1 C15 C16 C17 -53.7(3)
C14 C15 C16 Ru1 57.9(3)
C15 C16 C17 C18 -2.5(5)
Ru1 C16 C17 C18 -54.1(3)
C15 C16 C17 C23 176.5(4)
Ru1 C16 C17 C23 125.0(4)
C15 C16 C17 Ru1 51.6(3)
C16 C17 C18 C19 0.3(5)
C23 C17 C18 C19 -178.7(3)
Ru1 C17 C18 C19 -54.2(3)
C16 C17 C18 Ru1 54.6(3)
C23 C17 C18 Ru1 -124.5(3)
C17 C18 C19 C14 0.3(5)
Ru1 C18 C19 C14 -55.1(3)
C17 C18 C19 Ru1 55.4(3)
C15 C14 C19 C18 1.2(5)
C20 C14 C19 C18 -174.2(3)
Ru1 C14 C19 C18 55.6(3)
C15 C14 C19 Ru1 -54.4(3)
C20 C14 C19 Ru1 130.2(3)
C15 C14 C20 C22 156.6(3)
C19 C14 C20 C22 -28.2(5)
Ru1 C14 C20 C22 67.3(5)
C15 C14 C20 C21 -79.3(4)
C19 C14 C20 C21 96.0(4)
Ru1 C14 C20 C21 -168.6(3)
N2 C1 N1 C2 -0.3(4)
Ru1 C1 N1 C2 -177.4(3)
N2 C1 N1 C8 176.9(3)
Ru1 C1 N1 C8 -0.1(5)
C3 C2 N1 C1 0.1(5)
C3 C2 N1 C8 -177.2(3)
C9 C8 N1 C1 -120.3(4)
C10 C8 N1 C1 115.4(4)
C9 C8 N1 C2 56.6(5)
C10 C8 N1 C2 -67.7(5)
N1 C1 N2 C3 0.5(4)
Ru1 C1 N2 C3 177.7(3)
N1 C1 N2 C4 177.0(3)
Ru1 C1 N2 C4 -5.8(5)
C2 C3 N2 C1 -0.4(5)
C2 C3 N2 C4 -176.8(3)
N3 C4 N2 C1 51.6(4)
N3 C4 N2 C3 -132.4(4)
N4 C7 N3 C5 0.7(4)
Ru1 C7 N3 C5 -174.9(3)
N4 C7 N3 C4 -177.2(3)
Ru1 C7 N3 C4 7.2(4)
C6 C5 N3 C7 -1.0(5)
C6 C5 N3 C4 176.8(3)
N2 C4 N3 C7 -52.6(4)
N2 C4 N3 C5 129.8(4)
N3 C7 N4 C6 -0.1(4)
Ru1 C7 N4 C6 175.2(3)
N3 C7 N4 C11 -178.7(3)
Ru1 C7 N4 C11 -3.4(5)
C5 C6 N4 C7 -0.5(5)
C5 C6 N4 C11 178.1(3)
C12 C11 N4 C7 122.6(4)
C13 C11 N4 C7 -113.3(4)
C12 C11 N4 C6 -55.8(5)
C13 C11 N4 C6 68.4(5)
N3 C7 Ru1 C1 28.2(3)
N4 C7 Ru1 C1 -146.3(3)
N3 C7 Ru1 C15 -101.2(3)
N4 C7 Ru1 C15 84.3(3)
N3 C7 Ru1 C19 -58.7(4)
N4 C7 Ru1 C19 126.8(3)
N3 C7 Ru1 C14 -69.4(3)
N4 C7 Ru1 C14 116.1(3)
N3 C7 Ru1 C18 -151.5(4)
N4 C7 Ru1 C18 34.0(6)
N3 C7 Ru1 C16 -137.6(3)
N4 C7 Ru1 C16 47.9(3)
N3 C7 Ru1 C17 -161.7(3)
N4 C7 Ru1 C17 23.9(4)
N3 C7 Ru1 Cl1 112.6(3)
N4 C7 Ru1 Cl1 -61.9(3)
N2 C1 Ru1 C7 -28.8(3)
N1 C1 Ru1 C7 147.6(3)
N2 C1 Ru1 C15 58.2(3)
N1 C1 Ru1 C15 -125.3(3)
N2 C1 Ru1 C19 119.5(3)
N1 C1 Ru1 C19 -64.1(3)
N2 C1 Ru1 C14 82.6(3)
N1 C1 Ru1 C14 -101.0(3)
N2 C1 Ru1 C18 151.1(3)
N1 C1 Ru1 C18 -32.5(3)
N2 C1 Ru1 C16 72.6(7)
N1 C1 Ru1 C16 -110.9(6)
N2 C1 Ru1 C17 166.3(3)
N1 C1 Ru1 C17 -17.3(5)
N2 C1 Ru1 Cl1 -113.7(3)
N1 C1 Ru1 Cl1 62.8(3)
C14 C15 Ru1 C7 126.1(2)
C16 C15 Ru1 C7 -102.1(2)
C14 C15 Ru1 C1 42.3(3)
C16 C15 Ru1 C1 174.1(2)
C14 C15 Ru1 C19 -31.0(2)
C16 C15 Ru1 C19 100.8(2)
C16 C15 Ru1 C14 131.8(3)
C14 C15 Ru1 C18 -67.6(2)
C16 C15 Ru1 C18 64.2(2)
C14 C15 Ru1 C16 -131.8(3)
C14 C15 Ru1 C17 -104.3(2)
C16 C15 Ru1 C17 27.5(2)
C14 C15 Ru1 Cl1 -152.16(17)
C16 C15 Ru1 Cl1 -20.4(3)
C18 C19 Ru1 C7 -149.6(3)
C14 C19 Ru1 C7 -16.7(4)
C18 C19 Ru1 C1 126.0(2)
C14 C19 Ru1 C1 -101.0(2)
C18 C19 Ru1 C15 -101.9(2)
C14 C19 Ru1 C15 31.0(2)
C18 C19 Ru1 C14 -133.0(3)
C14 C19 Ru1 C18 133.0(3)
C18 C19 Ru1 C16 -64.7(2)
C14 C19 Ru1 C16 68.3(2)
C18 C19 Ru1 C17 -29.1(2)
C14 C19 Ru1 C17 103.9(2)
C18 C19 Ru1 Cl1 41.3(2)
C14 C19 Ru1 Cl1 174.21(15)
C15 C14 Ru1 C7 -60.6(2)
C19 C14 Ru1 C7 170.6(2)
C20 C14 Ru1 C7 51.5(3)
C15 C14 Ru1 C1 -148.2(2)
C19 C14 Ru1 C1 83.0(2)
C20 C14 Ru1 C1 -36.1(3)
C19 C14 Ru1 C15 -128.8(3)
C20 C14 Ru1 C15 112.1(4)
C15 C14 Ru1 C19 128.8(3)
C20 C14 Ru1 C19 -119.1(4)
C15 C14 Ru1 C18 100.5(2)
C19 C14 Ru1 C18 -28.3(2)
C20 C14 Ru1 C18 -147.4(4)
C15 C14 Ru1 C16 29.2(2)
C19 C14 Ru1 C16 -99.6(2)
C20 C14 Ru1 C16 141.2(3)
C15 C14 Ru1 C17 64.1(2)
C19 C14 Ru1 C17 -64.7(2)
C20 C14 Ru1 C17 176.2(3)
C15 C14 Ru1 Cl1 112.2(3)
C19 C14 Ru1 Cl1 -16.6(4)
C20 C14 Ru1 Cl1 -135.7(3)
C19 C18 Ru1 C7 118.2(4)
C17 C18 Ru1 C7 -13.8(6)
C19 C18 Ru1 C1 -61.5(2)
C17 C18 Ru1 C1 166.6(2)
C19 C18 Ru1 C15 66.2(2)
C17 C18 Ru1 C15 -65.7(2)
C17 C18 Ru1 C19 -131.9(3)
C19 C18 Ru1 C14 28.75(19)
C17 C18 Ru1 C14 -103.2(2)
C19 C18 Ru1 C16 102.9(2)
C17 C18 Ru1 C16 -29.0(2)
C19 C18 Ru1 C17 131.9(3)
C19 C18 Ru1 Cl1 -147.93(19)
C17 C18 Ru1 Cl1 80.1(2)
C17 C16 Ru1 C7 -145.4(2)
C15 C16 Ru1 C7 81.0(2)
C17 C16 Ru1 C1 114.8(5)
C15 C16 Ru1 C1 -18.7(7)
C17 C16 Ru1 C15 133.5(3)
C17 C16 Ru1 C19 66.5(2)
C15 C16 Ru1 C19 -67.0(2)
C17 C16 Ru1 C14 104.1(2)
C15 C16 Ru1 C14 -29.4(2)
C17 C16 Ru1 C18 30.0(2)
C15 C16 Ru1 C18 -103.5(2)
C15 C16 Ru1 C17 -133.5(3)
C17 C16 Ru1 Cl1 -58.5(2)
C15 C16 Ru1 Cl1 168.01(18)
C16 C17 Ru1 C7 44.0(3)
C18 C17 Ru1 C7 174.9(2)
C23 C17 Ru1 C7 -71.1(5)
C16 C17 Ru1 C1 -154.7(2)
C18 C17 Ru1 C1 -23.8(4)
C23 C17 Ru1 C1 90.1(5)
C16 C17 Ru1 C15 -28.5(2)
C18 C17 Ru1 C15 102.3(2)
C23 C17 Ru1 C15 -143.7(5)
C16 C17 Ru1 C19 -101.9(2)
C18 C17 Ru1 C19 29.0(2)
C23 C17 Ru1 C19 143.0(5)
C16 C17 Ru1 C14 -65.2(2)
C18 C17 Ru1 C14 65.7(2)
C23 C17 Ru1 C14 179.7(4)
C16 C17 Ru1 C18 -130.9(3)
C23 C17 Ru1 C18 114.0(5)
C18 C17 Ru1 C16 130.9(3)
C23 C17 Ru1 C16 -115.2(5)
C16 C17 Ru1 Cl1 126.9(2)
C18 C17 Ru1 Cl1 -102.2(2)
C23 C17 Ru1 Cl1 11.8(4)
